data_4086746
loop_
_publ_author_name
'Goldberg, Jonathan M.'
'Cherry, Sophia D. T.'
'Guard, Louise M.'
'Kaminsky, Werner'
'Goldberg, Karen I.'
'Heinekey, D. Michael'

_publ_section_title
;
 Hydrogen Addition to (pincer)IrI(CO) Complexes: The Importance of Steric
 and Electronic Factors
;
_journal_issue 20
_journal_name_full Organometallics
_journal_page_first 3546
_journal_paper_doi 10.1021/acs.organomet.6b00598
_journal_volume 35
_journal_year 2016
_chemical_formula_moiety 'C40 H70 Ir2 N2 P4'
_chemical_formula_sum 'C40 H70 Ir2 N2 P4'
_chemical_formula_weight 1087.26
_chemical_name_common '[(iPr)4(PCP)Ir]2(?-N2)'
_chemical_name_systematic '[(iPr)4(PCP)Ir]2(?-N2)'
_space_group_crystal_system monoclinic
_space_group_IT_number 15
_space_group_name_Hall '-C 2yc'
_space_group_name_H-M_alt 'C 1 2/c 1'
_symmetry_space_group_name_Hall '-C 2yc'
_symmetry_space_group_name_H-M 'C 1 2/c 1'
_atom_sites_solution_hydrogens geom
_audit_creation_method SHELXL-2014/7
_cell_angle_alpha 90
_cell_angle_beta 111.938(5)
_cell_angle_gamma 90
_cell_formula_units_Z 4
_cell_length_a 21.4680(15)
_cell_length_b 10.9382(6)
_cell_length_c 20.3858(14)
_cell_measurement_reflns_used 97720
_cell_measurement_temperature 100(2)
_cell_measurement_theta_max 28.404
_cell_measurement_theta_min 2.045
_cell_volume 4440.4(5)
_computing_cell_refinement 'SAINT (Bruker, 2007)'
_computing_data_collection 'APEX2 (Bruker, 2007)'
_computing_data_reduction 'SAINT (Bruker, 2007)'
_computing_molecular_graphics 'Olex2 (Dolomanov et al., 2009)'
_computing_publication_material 'Olex2 (Dolomanov et al., 2009)'
_computing_structure_refinement 'SHELXL-2014/7 (Sheldrick, 2014)'
_computing_structure_solution 'SHELXS97 (Sheldrick, 1997)'
_diffrn_ambient_temperature 100(2)
_diffrn_measured_fraction_theta_full 1.000
_diffrn_measured_fraction_theta_max 0.998
_diffrn_measurement_device_type 'Bruker APEXII CCD area-detector'
_diffrn_measurement_method '\f and \w scans'
_diffrn_radiation_type MoK\a
_diffrn_radiation_wavelength 0.71073
_diffrn_reflns_av_R_equivalents 0.0531
_diffrn_reflns_av_unetI/netI 0.0224
_diffrn_reflns_Laue_measured_fraction_full 1.000
_diffrn_reflns_Laue_measured_fraction_max 0.998
_diffrn_reflns_limit_h_max 28
_diffrn_reflns_limit_h_min -28
_diffrn_reflns_limit_k_max 14
_diffrn_reflns_limit_k_min -14
_diffrn_reflns_limit_l_max 27
_diffrn_reflns_limit_l_min -27
_diffrn_reflns_number 97720
_diffrn_reflns_point_group_measured_fraction_full 1.000
_diffrn_reflns_point_group_measured_fraction_max 0.998
_diffrn_reflns_theta_full 25.000
_diffrn_reflns_theta_max 28.404
_diffrn_reflns_theta_min 2.045
_diffrn_source 'fine-focus sealed tube'
_exptl_absorpt_coefficient_mu 6.160
_exptl_absorpt_correction_T_max 0.9457
_exptl_absorpt_correction_T_min 0.8422
_exptl_absorpt_correction_type multi-scan
_exptl_absorpt_process_details '(SADABS; Bruker, 2007)'
_exptl_crystal_colour red
_exptl_crystal_density_diffrn 1.626
_exptl_crystal_density_method 'not measured'
_exptl_crystal_description plate
_exptl_crystal_F_000 2152
_exptl_crystal_size_max 0.04
_exptl_crystal_size_mid 0.03
_exptl_crystal_size_min 0.01
_refine_diff_density_max 1.279
_refine_diff_density_min -0.791
_refine_diff_density_rms 0.103
_refine_ls_extinction_method none
_refine_ls_goodness_of_fit_ref 1.039
_refine_ls_hydrogen_treatment constr
_refine_ls_matrix_type full
_refine_ls_number_parameters 225
_refine_ls_number_reflns 5567
_refine_ls_number_restraints 0
_refine_ls_restrained_S_all 1.039
_refine_ls_R_factor_all 0.0286
_refine_ls_R_factor_gt 0.0190
_refine_ls_shift/su_max 0.003
_refine_ls_shift/su_mean 0.000
_refine_ls_structure_factor_coef Fsqd
_refine_ls_weighting_details 'w=1/[\s^2^(Fo^2^)+(0.0157P)^2^+9.0550P] where P=(Fo^2^+2Fc^2^)/3'
_refine_ls_weighting_scheme calc
_refine_ls_wR_factor_gt 0.0374
_refine_ls_wR_factor_ref 0.0404
_reflns_Friedel_coverage 0.000
_reflns_number_gt 4734
_reflns_number_total 5567
_reflns_threshold_expression 'I > 2\s(I)'
_cod_data_source_file om6b00598_si_002.cif
_cod_data_source_block '[(iPr)4(PCP)Ir]2(mu-N2)'
_cod_depositor_comments 'Adding full bibliography for 4086743--4086746.cif.'
_cod_database_code 4086746
_shelx_shelxl_version_number 2014/7
_shelx_space_group_comment
;
The symmetry employed for this shelxl refinement is uniquely defined
by the following loop, which should always be used as a source of
symmetry information in preference to the above space-group names.
They are only intended as comments.
;

loop_
_space_group_symop_operation_xyz
'x, y, z'
'-x, y, -z+1/2'
'x+1/2, y+1/2, z'
'-x+1/2, y+1/2, -z+1/2'
'-x, -y, -z'
'x, -y, z-1/2'
'-x+1/2, -y+1/2, -z'
'x+1/2, -y+1/2, z-1/2'

loop_
_atom_site_label
_atom_site_type_symbol
_atom_site_fract_x
_atom_site_fract_y
_atom_site_fract_z
_atom_site_U_iso_or_equiv
_atom_site_adp_type
_atom_site_occupancy
_atom_site_site_symmetry_order
_atom_site_calc_flag
_atom_site_refinement_flags_posn
_atom_site_refinement_flags_adp
Ir1 Ir 0.91683(2) 0.14564(2) 0.80992(2) 0.01431(3) Uani 1 1 d . .
P1 P 0.83795(3) 0.04086(6) 0.72155(3) 0.01568(13) Uani 1 1 d . .
P2 P 0.97521(3) 0.25614(6) 0.90782(3) 0.01573(13) Uani 1 1 d . .
N1 N 0.98213(10) 0.14870(18) 0.76434(11) 0.0159(4) Uani 1 1 d . .
C4 C 0.74769(14) 0.1293(2) 0.91688(14) 0.0221(6) Uani 1 1 d . .
H4 H 0.7150 0.1249 0.9379 0.026 Uiso 1 1 calc R U
C1 C 0.84582(13) 0.1413(2) 0.85413(13) 0.0167(5) Uani 1 1 d . .
C6 C 0.78122(13) 0.0904(2) 0.81839(13) 0.0183(5) Uani 1 1 d . .
C14 C 0.92770(13) 0.2402(2) 0.96582(13) 0.0211(6) Uani 1 1 d . .
H14A H 0.9519 0.1851 1.0058 0.025 Uiso 1 1 calc R U
H14B H 0.9229 0.3210 0.9853 0.025 Uiso 1 1 calc R U
C3 C 0.81028(14) 0.1822(2) 0.95324(14) 0.0198(6) Uani 1 1 d . .
H3 H 0.8200 0.2147 0.9992 0.024 Uiso 1 1 calc R U
C5 C 0.73400(14) 0.0833(2) 0.84981(14) 0.0206(6) Uani 1 1 d . .
H5 H 0.6917 0.0464 0.8248 0.025 Uiso 1 1 calc R U
C2 C 0.85877(13) 0.1879(2) 0.92315(13) 0.0171(5) Uani 1 1 d . .
C7 C 0.76233(14) 0.0453(3) 0.74322(14) 0.0241(6) Uani 1 1 d . .
H7A H 0.7286 0.1006 0.7102 0.029 Uiso 1 1 calc R U
H7B H 0.7425 -0.0375 0.7385 0.029 Uiso 1 1 calc R U
C12 C 0.81292(14) 0.1039(2) 0.63152(13) 0.0193(5) Uani 1 1 d . .
H12 H 0.8525 0.0945 0.6173 0.023 Uiso 1 1 calc R U
C16 C 1.06315(13) 0.2178(2) 0.96258(14) 0.0207(6) Uani 1 1 d . .
H16 H 1.0906 0.2364 0.9335 0.025 Uiso 1 1 calc R U
C9 C 0.85072(15) -0.1234(2) 0.71098(15) 0.0241(6) Uani 1 1 d . .
H9 H 0.8069 -0.1596 0.6797 0.029 Uiso 1 1 calc R U
C13 C 0.75446(15) 0.0354(3) 0.57615(14) 0.0263(6) Uani 1 1 d . .
H13A H 0.7672 -0.0501 0.5741 0.039 Uiso 1 1 calc R U
H13B H 0.7439 0.0736 0.5297 0.039 Uiso 1 1 calc R U
H13C H 0.7150 0.0390 0.5892 0.039 Uiso 1 1 calc R U
C15 C 1.07137(15) 0.0816(3) 0.97971(16) 0.0285(7) Uani 1 1 d . .
H15A H 1.0514 0.0622 1.0146 0.043 Uiso 1 1 calc R U
H15B H 1.1192 0.0608 0.9991 0.043 Uiso 1 1 calc R U
H15C H 1.0487 0.0344 0.9365 0.043 Uiso 1 1 calc R U
C17 C 1.09197(15) 0.2941(3) 1.03000(15) 0.0288(7) Uani 1 1 d . .
H17A H 1.0914 0.3808 1.0175 0.043 Uiso 1 1 calc R U
H17B H 1.1383 0.2686 1.0569 0.043 Uiso 1 1 calc R U
H17C H 1.0647 0.2820 1.0588 0.043 Uiso 1 1 calc R U
C19 C 0.97797(15) 0.4230(2) 0.89401(14) 0.0246(6) Uani 1 1 d . .
H19 H 0.9922 0.4643 0.9411 0.030 Uiso 1 1 calc R U
C11 C 0.79913(16) 0.2411(3) 0.63152(16) 0.0296(7) Uani 1 1 d . .
H11A H 0.7606 0.2547 0.6454 0.044 Uiso 1 1 calc R U
H11B H 0.7892 0.2742 0.5840 0.044 Uiso 1 1 calc R U
H11C H 0.8388 0.2823 0.6651 0.044 Uiso 1 1 calc R U
C10 C 0.90200(15) -0.1454(3) 0.67702(17) 0.0325(7) Uani 1 1 d . .
H10A H 0.8844 -0.1141 0.6285 0.049 Uiso 1 1 calc R U
H10B H 0.9107 -0.2332 0.6764 0.049 Uiso 1 1 calc R U
H10C H 0.9439 -0.1029 0.7043 0.049 Uiso 1 1 calc R U
C20 C 0.90656(16) 0.4652(3) 0.84917(16) 0.0358(8) Uani 1 1 d . .
H20A H 0.8925 0.4284 0.8020 0.054 Uiso 1 1 calc R U
H20B H 0.9057 0.5545 0.8449 0.054 Uiso 1 1 calc R U
H20C H 0.8757 0.4396 0.8719 0.054 Uiso 1 1 calc R U
C18 C 1.02758(18) 0.4567(3) 0.85993(17) 0.0381(8) Uani 1 1 d . .
H18A H 1.0732 0.4364 0.8922 0.057 Uiso 1 1 calc R U
H18B H 1.0247 0.5446 0.8499 0.057 Uiso 1 1 calc R U
H18C H 1.0169 0.4110 0.8157 0.057 Uiso 1 1 calc R U
C8 C 0.87222(19) -0.1847(3) 0.78375(17) 0.0400(8) Uani 1 1 d . .
H8A H 0.9163 -0.1533 0.8144 0.060 Uiso 1 1 calc R U
H8B H 0.8750 -0.2733 0.7784 0.060 Uiso 1 1 calc R U
H8C H 0.8392 -0.1665 0.8050 0.060 Uiso 1 1 calc R U

loop_
_atom_site_aniso_label
_atom_site_aniso_U_11
_atom_site_aniso_U_22
_atom_site_aniso_U_33
_atom_site_aniso_U_23
_atom_site_aniso_U_13
_atom_site_aniso_U_12
Ir1 0.01481(5) 0.01593(5) 0.01175(5) -0.00300(4) 0.00447(4) -0.00171(4)
P1 0.0166(3) 0.0172(3) 0.0126(3) -0.0024(2) 0.0047(3) -0.0025(3)
P2 0.0169(3) 0.0148(3) 0.0128(3) -0.0018(2) 0.0024(3) 0.0004(3)
N1 0.0153(11) 0.0161(10) 0.0140(10) -0.0021(8) 0.0029(8) -0.0009(8)
C4 0.0195(14) 0.0250(14) 0.0250(14) 0.0066(11) 0.0122(12) 0.0037(11)
C1 0.0177(13) 0.0179(12) 0.0155(12) 0.0005(10) 0.0075(10) 0.0019(10)
C6 0.0190(14) 0.0196(13) 0.0156(12) 0.0004(10) 0.0058(11) 0.0015(10)
C14 0.0232(15) 0.0226(13) 0.0164(13) -0.0031(10) 0.0061(11) 0.0014(11)
C3 0.0263(15) 0.0202(12) 0.0140(12) 0.0025(10) 0.0087(11) 0.0091(11)
C5 0.0184(14) 0.0219(13) 0.0212(13) 0.0033(11) 0.0070(11) 0.0009(11)
C2 0.0204(14) 0.0163(11) 0.0122(12) 0.0013(9) 0.0034(11) 0.0051(10)
C7 0.0181(14) 0.0345(16) 0.0193(13) -0.0048(12) 0.0065(11) -0.0057(12)
C12 0.0214(14) 0.0214(12) 0.0154(12) 0.0010(10) 0.0070(11) -0.0001(11)
C16 0.0153(14) 0.0238(13) 0.0190(13) 0.0013(11) 0.0019(11) 0.0010(10)
C9 0.0282(16) 0.0163(13) 0.0216(14) -0.0015(10) 0.0020(12) -0.0013(11)
C13 0.0290(16) 0.0270(14) 0.0180(13) -0.0003(11) 0.0031(12) 0.0046(12)
C15 0.0267(16) 0.0260(15) 0.0294(16) 0.0056(12) 0.0068(13) 0.0062(12)
C17 0.0234(16) 0.0311(16) 0.0214(14) -0.0017(12) -0.0039(12) -0.0008(12)
C19 0.0326(17) 0.0178(13) 0.0171(13) -0.0019(10) 0.0020(12) 0.0002(11)
C11 0.0316(17) 0.0222(14) 0.0280(16) 0.0039(12) 0.0031(13) -0.0001(12)
C10 0.0293(17) 0.0258(15) 0.0344(17) -0.0063(13) 0.0029(13) 0.0069(13)
C20 0.043(2) 0.0225(15) 0.0280(16) 0.0015(12) -0.0024(14) 0.0118(13)
C18 0.053(2) 0.0261(16) 0.0338(17) 0.0013(13) 0.0152(16) -0.0085(15)
C8 0.052(2) 0.0237(15) 0.0317(17) 0.0071(13) 0.0016(16) -0.0052(15)

loop_
_atom_type_symbol
_atom_type_description
_atom_type_scat_dispersion_real
_atom_type_scat_dispersion_imag
_atom_type_scat_source
C C 0.0033 0.0016 'International Tables Vol C Tables 4.2.6.8 and 6.1.1.4'
H H 0.0000 0.0000 'International Tables Vol C Tables 4.2.6.8 and 6.1.1.4'
Ir Ir -1.4442 7.9887 'International Tables Vol C Tables 4.2.6.8 and 6.1.1.4'
N N 0.0061 0.0033 'International Tables Vol C Tables 4.2.6.8 and 6.1.1.4'
P P 0.1023 0.0942 'International Tables Vol C Tables 4.2.6.8 and 6.1.1.4'

loop_
_geom_angle_atom_site_label_1
_geom_angle_atom_site_label_2
_geom_angle_atom_site_label_3
_geom_angle
_geom_angle_site_symmetry_1
N1 Ir1 C1 177.93(9) .
N1 Ir1 P2 98.67(6) .
C1 Ir1 P2 83.23(7) .
N1 Ir1 P1 94.96(6) .
C1 Ir1 P1 83.10(7) .
P2 Ir1 P1 166.15(2) .
C7 P1 C9 103.73(14) .
C7 P1 C12 105.95(13) .
C9 P1 C12 104.43(12) .
C7 P1 Ir1 105.10(9) .
C9 P1 Ir1 119.08(10) .
C12 P1 Ir1 117.08(9) .
C14 P2 C16 106.12(12) .
C14 P2 C19 104.38(13) .
C16 P2 C19 103.44(13) .
C14 P2 Ir1 105.01(9) .
C16 P2 Ir1 120.97(9) .
C19 P2 Ir1 115.47(9) .
N1 N1 Ir1 177.2(3) 2_756
C5 C4 C3 118.9(2) .
C5 C4 H4 120.6 .
C3 C4 H4 120.6 .
C6 C1 C2 116.2(2) .
C6 C1 Ir1 122.07(18) .
C2 C1 Ir1 121.74(19) .
C5 C6 C1 121.8(2) .
C5 C6 C7 118.9(2) .
C1 C6 C7 119.3(2) .
C2 C14 P2 108.86(17) .
C2 C14 H14A 109.9 .
P2 C14 H14A 109.9 .
C2 C14 H14B 109.9 .
P2 C14 H14B 109.9 .
H14A C14 H14B 108.3 .
C2 C3 C4 121.0(2) .
C2 C3 H3 119.5 .
C4 C3 H3 119.5 .
C4 C5 C6 120.9(3) .
C4 C5 H5 119.5 .
C6 C5 H5 119.5 .
C3 C2 C1 121.1(2) .
C3 C2 C14 119.5(2) .
C1 C2 C14 119.3(2) .
C6 C7 P1 108.99(18) .
C6 C7 H7A 109.9 .
P1 C7 H7A 109.9 .
C6 C7 H7B 109.9 .
P1 C7 H7B 109.9 .
H7A C7 H7B 108.3 .
C11 C12 C13 112.0(2) .
C11 C12 P1 110.58(18) .
C13 C12 P1 113.84(18) .
C11 C12 H12 106.7 .
C13 C12 H12 106.7 .
P1 C12 H12 106.7 .
C15 C16 C17 110.8(2) .
C15 C16 P2 111.41(19) .
C17 C16 P2 113.48(19) .
C15 C16 H16 106.9 .
C17 C16 H16 106.9 .
P2 C16 H16 106.9 .
C10 C9 C8 111.3(3) .
C10 C9 P1 111.80(19) .
C8 C9 P1 108.5(2) .
C10 C9 H9 108.4 .
C8 C9 H9 108.4 .
P1 C9 H9 108.4 .
C12 C13 H13A 109.5 .
C12 C13 H13B 109.5 .
H13A C13 H13B 109.5 .
C12 C13 H13C 109.5 .
H13A C13 H13C 109.5 .
H13B C13 H13C 109.5 .
C16 C15 H15A 109.5 .
C16 C15 H15B 109.5 .
H15A C15 H15B 109.5 .
C16 C15 H15C 109.5 .
H15A C15 H15C 109.5 .
H15B C15 H15C 109.5 .
C16 C17 H17A 109.5 .
C16 C17 H17B 109.5 .
H17A C17 H17B 109.5 .
C16 C17 H17C 109.5 .
H17A C17 H17C 109.5 .
H17B C17 H17C 109.5 .
C18 C19 C20 111.7(3) .
C18 C19 P2 112.1(2) .
C20 C19 P2 107.8(2) .
C18 C19 H19 108.4 .
C20 C19 H19 108.4 .
P2 C19 H19 108.4 .
C12 C11 H11A 109.5 .
C12 C11 H11B 109.5 .
H11A C11 H11B 109.5 .
C12 C11 H11C 109.5 .
H11A C11 H11C 109.5 .
H11B C11 H11C 109.5 .
C9 C10 H10A 109.5 .
C9 C10 H10B 109.5 .
H10A C10 H10B 109.5 .
C9 C10 H10C 109.5 .
H10A C10 H10C 109.5 .
H10B C10 H10C 109.5 .
C19 C20 H20A 109.5 .
C19 C20 H20B 109.5 .
H20A C20 H20B 109.5 .
C19 C20 H20C 109.5 .
H20A C20 H20C 109.5 .
H20B C20 H20C 109.5 .
C19 C18 H18A 109.5 .
C19 C18 H18B 109.5 .
H18A C18 H18B 109.5 .
C19 C18 H18C 109.5 .
H18A C18 H18C 109.5 .
H18B C18 H18C 109.5 .
C9 C8 H8A 109.5 .
C9 C8 H8B 109.5 .
H8A C8 H8B 109.5 .
C9 C8 H8C 109.5 .
H8A C8 H8C 109.5 .
H8B C8 H8C 109.5 .

loop_
_geom_bond_atom_site_label_1
_geom_bond_atom_site_label_2
_geom_bond_distance
_geom_bond_site_symmetry_2
Ir1 N1 1.950(2) .
Ir1 C1 2.041(2) .
Ir1 P2 2.2684(7) .
Ir1 P1 2.2687(7) .
P1 C7 1.836(3) .
P1 C9 1.842(3) .
P1 C12 1.843(3) .
P2 C14 1.836(3) .
P2 C16 1.847(3) .
P2 C19 1.851(3) .
N1 N1 1.125(4) 2_756
C4 C5 1.381(4) .
C4 C3 1.395(4) .
C4 H4 0.9500 .
C1 C6 1.417(4) .
C1 C2 1.423(3) .
C6 C5 1.389(4) .
C6 C7 1.514(4) .
C14 C2 1.521(4) .
C14 H14A 0.9900 .
C14 H14B 0.9900 .
C3 C2 1.393(4) .
C3 H3 0.9500 .
C5 H5 0.9500 .
C7 H7A 0.9900 .
C7 H7B 0.9900 .
C12 C11 1.530(4) .
C12 C13 1.534(4) .
C12 H12 1.0000 .
C16 C15 1.525(4) .
C16 C17 1.528(4) .
C16 H16 1.0000 .
C9 C10 1.523(4) .
C9 C8 1.533(4) .
C9 H9 1.0000 .
C13 H13A 0.9800 .
C13 H13B 0.9800 .
C13 H13C 0.9800 .
C15 H15A 0.9800 .
C15 H15B 0.9800 .
C15 H15C 0.9800 .
C17 H17A 0.9800 .
C17 H17B 0.9800 .
C17 H17C 0.9800 .
C19 C18 1.519(4) .
C19 C20 1.533(4) .
C19 H19 1.0000 .
C11 H11A 0.9800 .
C11 H11B 0.9800 .
C11 H11C 0.9800 .
C10 H10A 0.9800 .
C10 H10B 0.9800 .
C10 H10C 0.9800 .
C20 H20A 0.9800 .
C20 H20B 0.9800 .
C20 H20C 0.9800 .
C18 H18A 0.9800 .
C18 H18B 0.9800 .
C18 H18C 0.9800 .
C8 H8A 0.9800 .
C8 H8B 0.9800 .
C8 H8C 0.9800 .
